data_2019414
loop_
_publ_author_name
'Cross, Edward D.'
'MacDonald, Kristen L.'
'McDonald, Robert'
'Bierenstiel, Matthias'

_publ_section_title
;
 A trinuclear palladium(II) complex containing
 <i>N</i>,<i>S</i>-coordinating 2-(benzylsulfanyl)anilinide and
 1,3-benzothiazole-2-thiolate ligands with a central square-planar PdN~4~
 motif
;
_journal_coeditor_code BG3169
_journal_issue 1
_journal_name_full 'Acta Crystallographica Section C'
_journal_page_first 23
_journal_page_last 27
_journal_paper_doi 10.1107/S2053229613032828
_journal_volume 70
_journal_year 2014
_chemical_formula_iupac '[Pd3 (C7 H4 N S2)2 (C13 H12 N S)2 Cl2] , 2C3 H7 N O'
_chemical_formula_moiety 'C40 H32 Cl2 N4 Pd3 S6, 2(C3 H7 N O)'
_chemical_formula_sum 'C46 H46 Cl2 N6 O2 Pd3 S6'
_chemical_formula_weight 1297.35
_chemical_name_systematic
;Bis(1,3-benzothiazole-2-thiolato)bis[\m~2~-2-(benzylsulfanyl)anilinido]dichloridotripalladium(II)
<i>N</i>,<i>N</i>-dimethylformamide disolvate
;
_space_group_crystal_system monoclinic
_space_group_IT_number 14
_space_group_name_Hall '-P 2yn'
_space_group_name_H-M_alt 'P 1 21/n 1'
_symmetry_space_group_name_Hall '-P 2yn'
_symmetry_space_group_name_H-M 'P 1 21/n 1'
_atom_sites_solution_hydrogens mixed
_atom_sites_solution_primary dual
_atom_sites_solution_secondary difmap
_audit_creation_method SHELXL2013
_cell_angle_alpha 90
_cell_angle_beta 99.5443(7)
_cell_angle_gamma 90
_cell_formula_units_Z 2
_cell_length_a 12.4298(6)
_cell_length_b 10.6137(5)
_cell_length_c 19.5620(10)
_cell_measurement_reflns_used 5378
_cell_measurement_temperature 173(2)
_cell_measurement_theta_max 23.27
_cell_measurement_theta_min 2.19
_cell_volume 2545.0(2)
_computing_cell_refinement 'SAINT (Bruker, 2008)'
_computing_data_collection 'APEX2 (Bruker, 2008)'
_computing_data_reduction 'SAINT (Bruker, 2008)'
_computing_molecular_graphics 'SHELXTL (Sheldrick, 2008)'
_computing_publication_material 'publCIF (Westrip, 2010)'
_computing_structure_refinement 'SHELXL2013 (Sheldrick, 2013)'
_computing_structure_solution 'SHELXD (Sheldrick, 2008)'
_diffrn_ambient_temperature 173(2)
_diffrn_measured_fraction_theta_full 1.000
_diffrn_measured_fraction_theta_max 0.999
_diffrn_measurement_device_type 'Bruker APEXII CCD area-detector'
_diffrn_measurement_method \w
_diffrn_radiation_type MoK\a
_diffrn_radiation_wavelength 0.71073
_diffrn_reflns_av_R_equivalents 0.0597
_diffrn_reflns_limit_h_max 15
_diffrn_reflns_limit_h_min -15
_diffrn_reflns_limit_k_max 13
_diffrn_reflns_limit_k_min -13
_diffrn_reflns_limit_l_max 24
_diffrn_reflns_limit_l_min -24
_diffrn_reflns_number 19908
_diffrn_reflns_theta_full 25.242
_diffrn_reflns_theta_max 26.397
_diffrn_reflns_theta_min 1.815
_exptl_absorpt_coefficient_mu 1.443
_exptl_absorpt_correction_T_max 0.9572
_exptl_absorpt_correction_T_min 0.8280
_exptl_absorpt_correction_type integration
_exptl_absorpt_process_details 'SADABS (Bruker, 2008)'
_exptl_crystal_colour yellow
_exptl_crystal_density_diffrn 1.693
_exptl_crystal_description rod
_exptl_crystal_F_000 1296
_exptl_crystal_size_max 0.325
_exptl_crystal_size_mid 0.082
_exptl_crystal_size_min 0.057
_refine_diff_density_max 1.552
_refine_diff_density_min -0.546
_refine_ls_extinction_method none
_refine_ls_goodness_of_fit_ref 1.072
_refine_ls_hydrogen_treatment mixed
_refine_ls_matrix_type full
_refine_ls_number_parameters 301
_refine_ls_number_reflns 5222
_refine_ls_number_restraints 0
_refine_ls_restrained_S_all 1.072
_refine_ls_R_factor_all 0.0633
_refine_ls_R_factor_gt 0.0410
_refine_ls_shift/su_max 0.000
_refine_ls_shift/su_mean 0.000
_refine_ls_structure_factor_coef Fsqd
_refine_ls_weighting_details 'w = 1/[\s^2^(Fo^2^)+(0.0286P)^2^+5.4894P] where P=(Fo^2^+2Fc^2^)/3'
_refine_ls_weighting_scheme calc
_refine_ls_wR_factor_gt 0.0816
_refine_ls_wR_factor_ref 0.0892
_reflns_number_gt 4013
_reflns_number_total 5222
_reflns_threshold_expression I>2\s(I)
_cod_data_source_file bg3169sup1.cif
_cod_data_source_block I
_cod_database_code 2019414
_cod_database_fobs_code 2019414
_shelx_space_group_comment
;
The symmetry employed for this shelxl refinement is uniquely defined by the
following loop, which should always be used as a source of symmetry information
in preference to the above space-group names. They are only intended as
comments.
;
_shelx_estimated_absorpt_t_min 0.651
_shelx_estimated_absorpt_t_max 0.922
_shelxl_version_number .2013

loop_
_space_group_symop_operation_xyz
'x, y, z'
'-x+1/2, y+1/2, -z+1/2'
'-x, -y, -z'
'x-1/2, -y-1/2, z-1/2'

loop_
_atom_site_type_symbol
_atom_site_label
_atom_site_fract_x
_atom_site_fract_y
_atom_site_fract_z
_atom_site_U_iso_or_equiv
_atom_site_adp_type
_atom_site_calc_flag
_atom_site_occupancy
Pd Pd1 0.0000 0.0000 0.5000 0.02409(12) Uani d 1
Pd Pd2 0.22120(3) -0.10788(3) 0.45895(2) 0.02543(10) Uani d 1
Cl Cl1 0.35824(10) -0.25800(12) 0.48951(7) 0.0405(3) Uani d 1
S S1 -0.10261(11) -0.31894(13) 0.34993(8) 0.0453(3) Uani d 1
S S2 0.09909(10) -0.27521(11) 0.45263(6) 0.0323(3) Uani d 1
S S3 0.34647(10) 0.04961(12) 0.47700(6) 0.0333(3) Uani d 1
N N1 -0.0744(3) -0.1174(3) 0.42414(19) 0.0275(8) Uani d 1
N N2 0.1096(3) 0.0305(4) 0.4342(2) 0.0271(9) Uani d 1
H H2N 0.079(4) 0.006(4) 0.400(2) 0.022(13) Uiso d 1
C C1 -0.0247(4) -0.2249(4) 0.4130(2) 0.0322(11) Uani d 1
C C2 -0.2045(4) -0.2044(5) 0.3368(3) 0.0403(12) Uani d 1
C C3 -0.1734(4) -0.1020(5) 0.3794(2) 0.0312(10) Uani d 1
C C4 -0.2381(4) 0.0072(5) 0.3733(3) 0.0410(12) Uani d 1
H H4 -0.2169 0.0792 0.4011 0.049 Uiso calc 1
C C5 -0.3334(4) 0.0069(6) 0.3257(3) 0.0492(15) Uani d 1
H H5 -0.3782 0.0799 0.3212 0.059 Uiso calc 1
C C6 -0.3651(5) -0.0960(7) 0.2849(3) 0.0579(17) Uani d 1
H H6 -0.4319 -0.0934 0.2532 0.070 Uiso calc 1
C C7 -0.3011(5) -0.2034(6) 0.2891(3) 0.0547(16) Uani d 1
H H7 -0.3225 -0.2743 0.2604 0.066 Uiso calc 1
C C10 0.4334(4) 0.0488(5) 0.4103(3) 0.0409(12) Uani d 1
H H10A 0.4899 0.1145 0.4222 0.049 Uiso calc 1
H H10B 0.4715 -0.0334 0.4125 0.049 Uiso calc 1
C C11 0.3800(4) 0.0697(5) 0.3374(3) 0.0334(11) Uani d 1
C C12 0.3246(4) -0.0269(5) 0.2991(3) 0.0443(13) Uani d 1
H H12 0.3162 -0.1061 0.3202 0.053 Uiso calc 1
C C13 0.2815(5) -0.0079(6) 0.2301(3) 0.0535(16) Uani d 1
H H13 0.2418 -0.0733 0.2041 0.064 Uiso calc 1
C C14 0.2961(5) 0.1061(6) 0.1989(3) 0.0525(15) Uani d 1
H H14 0.2669 0.1189 0.1514 0.063 Uiso calc 1
C C15 0.3526(4) 0.2006(5) 0.2366(3) 0.0454(13) Uani d 1
H H15 0.3633 0.2787 0.2150 0.054 Uiso calc 1
C C16 0.3938(4) 0.1831(5) 0.3051(3) 0.0395(12) Uani d 1
H H16 0.4324 0.2496 0.3309 0.047 Uiso calc 1
C C21 0.2601(4) 0.1813(4) 0.4554(2) 0.0299(10) Uani d 1
C C22 0.1505(4) 0.1567(4) 0.4352(2) 0.0307(11) Uani d 1
C C23 0.0799(4) 0.2585(5) 0.4187(3) 0.0394(12) Uani d 1
H H23 0.0043 0.2442 0.4031 0.047 Uiso calc 1
C C24 0.1198(5) 0.3803(5) 0.4251(3) 0.0476(14) Uani d 1
H H24 0.0711 0.4490 0.4141 0.057 Uiso calc 1
C C25 0.2295(5) 0.4037(5) 0.4473(3) 0.0473(14) Uani d 1
H H25 0.2556 0.4879 0.4527 0.057 Uiso calc 1
C C26 0.3010(4) 0.3033(5) 0.4616(3) 0.0401(12) Uani d 1
H H26 0.3770 0.3176 0.4754 0.048 Uiso calc 1
O O1S -0.0054(3) -0.0068(4) 0.29370(19) 0.0567(11) Uani d 1
N N1S -0.0430(5) 0.0268(6) 0.1793(2) 0.0665(16) Uani d 1
C C1S 0.0115(5) 0.0477(6) 0.2422(3) 0.0528(15) Uani d 1
H H1S 0.0676 0.1095 0.2473 0.063 Uiso calc 1
C C2S -0.1323(6) -0.0610(8) 0.1675(4) 0.087(3) Uani d 1
H H2SA -0.2012 -0.0147 0.1566 0.104 Uiso calc 1
H H2SB -0.1326 -0.1118 0.2093 0.104 Uiso calc 1
H H2SC -0.1239 -0.1162 0.1286 0.104 Uiso calc 1
C C3S -0.0199(8) 0.0979(11) 0.1201(4) 0.137(4) Uani d 1
H H3SA 0.0316 0.1658 0.1362 0.165 Uiso calc 1
H H3SB -0.0877 0.1341 0.0952 0.165 Uiso calc 1
H H3SC 0.0122 0.0419 0.0891 0.165 Uiso calc 1

loop_
_atom_site_aniso_label
_atom_site_aniso_U_11
_atom_site_aniso_U_22
_atom_site_aniso_U_33
_atom_site_aniso_U_12
_atom_site_aniso_U_13
_atom_site_aniso_U_23
Pd1 0.0281(3) 0.0218(2) 0.0229(2) 0.0046(2) 0.0061(2) 0.0013(2)
Pd2 0.02734(19) 0.02373(18) 0.02492(18) 0.00238(15) 0.00345(14) -0.00043(15)
Cl1 0.0342(7) 0.0322(7) 0.0519(8) 0.0078(5) -0.0023(6) -0.0014(6)
S1 0.0432(8) 0.0375(8) 0.0531(8) -0.0099(6) 0.0016(7) -0.0138(6)
S2 0.0337(7) 0.0223(6) 0.0412(7) 0.0000(5) 0.0070(5) -0.0021(5)
S3 0.0326(7) 0.0334(6) 0.0311(6) -0.0033(5) -0.0023(5) 0.0023(5)
N1 0.027(2) 0.029(2) 0.0267(19) 0.0011(17) 0.0057(16) 0.0035(16)
N2 0.034(2) 0.024(2) 0.023(2) 0.0024(17) 0.0054(18) -0.0038(17)
C1 0.052(3) 0.018(2) 0.030(2) 0.000(2) 0.018(2) -0.0025(19)
C2 0.032(3) 0.049(3) 0.040(3) -0.007(2) 0.004(2) 0.001(3)
C3 0.025(2) 0.044(3) 0.024(2) 0.002(2) 0.0046(19) 0.002(2)
C4 0.034(3) 0.057(3) 0.034(3) 0.011(3) 0.012(2) 0.006(3)
C5 0.031(3) 0.079(4) 0.038(3) 0.014(3) 0.006(2) 0.009(3)
C6 0.029(3) 0.096(5) 0.045(3) -0.003(3) -0.004(3) 0.011(4)
C7 0.044(4) 0.074(4) 0.042(3) -0.015(3) -0.004(3) -0.005(3)
C10 0.027(3) 0.042(3) 0.052(3) 0.000(2) 0.003(2) 0.005(3)
C11 0.023(2) 0.038(3) 0.040(3) 0.001(2) 0.009(2) -0.002(2)
C12 0.052(3) 0.040(3) 0.044(3) -0.008(3) 0.017(3) 0.005(2)
C13 0.066(4) 0.058(4) 0.038(3) -0.027(3) 0.013(3) -0.008(3)
C14 0.059(4) 0.066(4) 0.034(3) -0.003(3) 0.011(3) 0.006(3)
C15 0.055(4) 0.039(3) 0.045(3) 0.007(3) 0.015(3) 0.007(3)
C16 0.038(3) 0.033(3) 0.048(3) -0.003(2) 0.010(2) 0.000(2)
C21 0.042(3) 0.024(2) 0.024(2) -0.002(2) 0.005(2) 0.0016(18)
C22 0.043(3) 0.025(2) 0.026(2) 0.006(2) 0.013(2) 0.0015(19)
C23 0.045(3) 0.032(3) 0.042(3) 0.009(2) 0.010(2) 0.005(2)
C24 0.063(4) 0.025(3) 0.057(4) 0.006(3) 0.019(3) 0.006(2)
C25 0.073(4) 0.024(3) 0.046(3) -0.009(3) 0.014(3) 0.002(2)
C26 0.045(3) 0.038(3) 0.035(3) -0.009(2) 0.003(2) 0.001(2)
O1S 0.062(3) 0.077(3) 0.031(2) -0.007(2) 0.0068(19) 0.007(2)
N1S 0.067(4) 0.100(5) 0.033(3) 0.021(3) 0.009(3) 0.016(3)
C1S 0.042(3) 0.064(4) 0.053(4) 0.004(3) 0.010(3) 0.008(3)
C2S 0.068(5) 0.134(7) 0.055(4) 0.013(5) -0.001(4) -0.029(5)
C3S 0.140(9) 0.220(12) 0.059(5) 0.033(8) 0.038(6) 0.066(7)

loop_
_atom_type_symbol
_atom_type_description
_atom_type_scat_dispersion_real
_atom_type_scat_dispersion_imag
_atom_type_scat_source
C C 0.0033 0.0016 'International Tables Vol C Tables 4.2.6.8 and 6.1.1.4'
H H 0.0000 0.0000 'International Tables Vol C Tables 4.2.6.8 and 6.1.1.4'
N N 0.0061 0.0033 'International Tables Vol C Tables 4.2.6.8 and 6.1.1.4'
O O 0.0106 0.0060 'International Tables Vol C Tables 4.2.6.8 and 6.1.1.4'
S S 0.1246 0.1234 'International Tables Vol C Tables 4.2.6.8 and 6.1.1.4'
Cl Cl 0.1484 0.1585 'International Tables Vol C Tables 4.2.6.8 and 6.1.1.4'
Pd Pd -0.9988 1.0072 'International Tables Vol C Tables 4.2.6.8 and 6.1.1.4'

loop_
_geom_angle_atom_site_label_1
_geom_angle_atom_site_label_2
_geom_angle_atom_site_label_3
_geom_angle_site_symmetry_1
_geom_angle_site_symmetry_3
_geom_angle
N1 Pd1 N1 . 3_556 180.00(19)
N1 Pd1 N2 . 3_556 95.28(15)
N1 Pd1 N2 3_556 3_556 84.72(15)
N1 Pd1 N2 . . 84.72(15)
N1 Pd1 N2 3_556 . 95.28(15)
N2 Pd1 N2 3_556 . 180.0
N1 Pd1 Pd2 . 3_556 95.54(10)
N1 Pd1 Pd2 3_556 3_556 84.46(10)
N2 Pd1 Pd2 3_556 3_556 37.90(11)
N2 Pd1 Pd2 . 3_556 142.10(11)
N2 Pd2 S3 . . 85.87(12)
N2 Pd2 S2 . . 97.26(12)
S3 Pd2 S2 . . 173.94(5)
N2 Pd2 Cl1 . . 176.43(12)
S3 Pd2 Cl1 . . 90.59(5)
S2 Pd2 Cl1 . . 86.25(4)
C2 S1 C1 . . 90.6(2)
C1 S2 Pd2 . . 108.63(16)
C21 S3 C10 . . 103.9(2)
C21 S3 Pd2 . . 99.83(16)
C10 S3 Pd2 . . 110.90(18)
C1 N1 C3 . . 112.5(4)
C1 N1 Pd1 . . 118.4(3)
C3 N1 Pd1 . . 129.1(3)
C22 N2 Pd2 . . 116.6(3)
C22 N2 Pd1 . . 114.2(3)
Pd2 N2 Pd1 . . 103.61(17)
C22 N2 H2N . . 117(4)
Pd2 N2 H2N . . 101(4)
Pd1 N2 H2N . . 102(4)
N1 C1 S2 . . 127.3(4)
N1 C1 S1 . . 112.7(4)
S2 C1 S1 . . 119.9(3)
C3 C2 C7 . . 121.4(5)
C3 C2 S1 . . 109.6(4)
C7 C2 S1 . . 128.9(5)
C2 C3 N1 . . 114.5(4)
C2 C3 C4 . . 119.8(5)
N1 C3 C4 . . 125.7(5)
C5 C4 C3 . . 118.2(5)
C5 C4 H4 . . 120.9
C3 C4 H4 . . 120.9
C6 C5 C4 . . 121.7(6)
C6 C5 H5 . . 119.1
C4 C5 H5 . . 119.1
C5 C6 C7 . . 120.9(5)
C5 C6 H6 . . 119.5
C7 C6 H6 . . 119.5
C6 C7 C2 . . 117.9(6)
C6 C7 H7 . . 121.0
C2 C7 H7 . . 121.0
C11 C10 S3 . . 117.5(3)
C11 C10 H10A . . 107.9
S3 C10 H10A . . 107.9
C11 C10 H10B . . 107.9
S3 C10 H10B . . 107.9
H10A C10 H10B . . 107.2
C16 C11 C12 . . 119.0(5)
C16 C11 C10 . . 119.9(5)
C12 C11 C10 . . 120.8(5)
C13 C12 C11 . . 119.9(5)
C13 C12 H12 . . 120.1
C11 C12 H12 . . 120.1
C12 C13 C14 . . 120.1(5)
C12 C13 H13 . . 119.9
C14 C13 H13 . . 119.9
C15 C14 C13 . . 119.8(5)
C15 C14 H14 . . 120.1
C13 C14 H14 . . 120.1
C16 C15 C14 . . 120.3(5)
C16 C15 H15 . . 119.9
C14 C15 H15 . . 119.9
C15 C16 C11 . . 120.8(5)
C15 C16 H16 . . 119.6
C11 C16 H16 . . 119.6
C22 C21 C26 . . 122.1(5)
C22 C21 S3 . . 116.8(3)
C26 C21 S3 . . 121.1(4)
C21 C22 C23 . . 118.3(5)
C21 C22 N2 . . 120.8(4)
C23 C22 N2 . . 120.9(4)
C24 C23 C22 . . 120.0(5)
C24 C23 H23 . . 120.0
C22 C23 H23 . . 120.0
C23 C24 C25 . . 121.1(5)
C23 C24 H24 . . 119.4
C25 C24 H24 . . 119.4
C24 C25 C26 . . 119.4(5)
C24 C25 H25 . . 120.3
C26 C25 H25 . . 120.3
C25 C26 C21 . . 119.1(5)
C25 C26 H26 . . 120.5
C21 C26 H26 . . 120.5
C1S N1S C2S . . 121.4(6)
C1S N1S C3S . . 121.1(7)
C2S N1S C3S . . 117.4(7)
O1S C1S N1S . . 124.2(6)
O1S C1S H1S . . 117.9
N1S C1S H1S . . 117.9
N1S C2S H2SA . . 109.5
N1S C2S H2SB . . 109.5
H2SA C2S H2SB . . 109.5
N1S C2S H2SC . . 109.5
H2SA C2S H2SC . . 109.5
H2SB C2S H2SC . . 109.5
N1S C3S H3SA . . 109.5
N1S C3S H3SB . . 109.5
H3SA C3S H3SB . . 109.5
N1S C3S H3SC . . 109.5
H3SA C3S H3SC . . 109.5
H3SB C3S H3SC . . 109.5

loop_
_geom_bond_atom_site_label_1
_geom_bond_atom_site_label_2
_geom_bond_site_symmetry_2
_geom_bond_distance
_geom_bond_publ_flag
Pd1 N1 . 2.039(4) yes
Pd1 N1 3_556 2.039(4) yes
Pd1 N2 3_556 2.050(4) yes
Pd1 N2 . 2.050(4) yes
Pd1 Pd2 3_556 3.2012(4) yes
Pd2 N2 . 2.023(4) yes
Pd2 S3 . 2.2718(13) yes
Pd2 S2 . 2.3261(12) yes
Pd2 Cl1 . 2.3366(12) yes
S1 C2 . 1.743(6) .
S1 C1 . 1.749(5) .
S2 C1 . 1.690(5) .
S3 C21 . 1.770(5) .
S3 C10 . 1.828(5) .
N1 C1 . 1.333(6) .
N1 C3 . 1.396(6) .
N2 C22 . 1.431(6) .
N2 H2N . 0.76(5) .
C2 C3 . 1.386(7) .
C2 C7 . 1.394(7) ?
C3 C4 . 1.405(7) ?
C4 C5 . 1.379(7) ?
C4 H4 . 0.9500 ?
C5 C6 . 1.372(9) ?
C5 H5 . 0.9500 ?
C6 C7 . 1.385(9) ?
C6 H6 . 0.9500 ?
C7 H7 . 0.9500 ?
C10 C11 . 1.486(7) ?
C10 H10A . 0.9900 ?
C10 H10B . 0.9900 ?
C11 C16 . 1.383(7) ?
C11 C12 . 1.385(7) ?
C12 C13 . 1.380(8) ?
C12 H12 . 0.9500 ?
C13 C14 . 1.381(8) ?
C13 H13 . 0.9500 ?
C14 C15 . 1.367(8) ?
C14 H14 . 0.9500 ?
C15 C16 . 1.366(7) ?
C15 H15 . 0.9500 ?
C16 H16 . 0.9500 ?
C21 C22 . 1.379(7) ?
C21 C26 . 1.389(6) ?
C22 C23 . 1.396(6) ?
C23 C24 . 1.383(7) ?
C23 H23 . 0.9500 ?
C24 C25 . 1.383(8) ?
C24 H24 . 0.9500 ?
C25 C26 . 1.387(7) ?
C25 H25 . 0.9500 ?
C26 H26 . 0.9500 ?
O1S C1S . 1.210(7) ?
N1S C1S . 1.322(8) ?
N1S C2S . 1.438(9) ?
N1S C3S . 1.449(9) ?
C1S H1S . 0.9500 ?
C2S H2SA . 0.9800 ?
C2S H2SB . 0.9800 ?
C2S H2SC . 0.9800 ?
C3S H3SA . 0.9800 ?
C3S H3SB . 0.9800 ?
C3S H3SC . 0.9800 ?

loop_
_geom_hbond_atom_site_label_D
_geom_hbond_atom_site_label_H
_geom_hbond_atom_site_label_A
_geom_hbond_distance_DH
_geom_hbond_distance_HA
_geom_hbond_distance_DA
_geom_hbond_angle_DHA
N2 H2N O1S 0.76(5) 2.17(5) 2.907(6) 163(5)

loop_
_geom_torsion_atom_site_label_1
_geom_torsion_atom_site_label_2
_geom_torsion_atom_site_label_3
_geom_torsion_atom_site_label_4
_geom_torsion_site_symmetry_1
_geom_torsion
N2 Pd2 S2 C1 . 13.2(2)
Cl1 Pd2 S2 C1 . -167.44(17)
N2 Pd2 S3 C21 . -1.04(18)
Cl1 Pd2 S3 C21 . 179.32(15)
N2 Pd2 S3 C10 . -110.2(2)
Cl1 Pd2 S3 C10 . 70.19(18)
N2 Pd1 N1 C1 3_556 -109.9(3)
N2 Pd1 N1 C1 . 70.1(3)
Pd2 Pd1 N1 C1 3_556 -148.0(3)
N2 Pd1 N1 C3 3_556 70.7(4)
N2 Pd1 N1 C3 . -109.3(4)
Pd2 Pd1 N1 C3 3_556 32.7(4)
S3 Pd2 N2 C22 . 2.2(3)
S2 Pd2 N2 C22 . 177.0(3)
S3 Pd2 N2 Pd1 . -124.25(16)
S2 Pd2 N2 Pd1 . 50.53(16)
N1 Pd1 N2 C22 . 144.3(3)
N1 Pd1 N2 C22 3_556 -35.7(3)
Pd2 Pd1 N2 C22 3_556 52.0(4)
N1 Pd1 N2 Pd2 . -87.76(18)
N1 Pd1 N2 Pd2 3_556 92.24(18)
Pd2 Pd1 N2 Pd2 3_556 180.0000(10)
C3 N1 C1 S2 . 176.4(3)
Pd1 N1 C1 S2 . -3.0(5)
C3 N1 C1 S1 . -4.1(5)
Pd1 N1 C1 S1 . 176.44(19)
Pd2 S2 C1 N1 . -44.2(4)
Pd2 S2 C1 S1 . 136.3(2)
C2 S1 C1 N1 . 1.8(4)
C2 S1 C1 S2 . -178.7(3)
C1 S1 C2 C3 . 1.0(4)
C1 S1 C2 C7 . 176.9(5)
C7 C2 C3 N1 . -179.8(5)
S1 C2 C3 N1 . -3.5(5)
C7 C2 C3 C4 . -2.2(7)
S1 C2 C3 C4 . 174.1(4)
C1 N1 C3 C2 . 5.0(6)
Pd1 N1 C3 C2 . -175.6(3)
C1 N1 C3 C4 . -172.4(4)
Pd1 N1 C3 C4 . 7.0(7)
C2 C3 C4 C5 . 2.0(7)
N1 C3 C4 C5 . 179.2(4)
C3 C4 C5 C6 . -0.4(8)
C4 C5 C6 C7 . -1.1(9)
C5 C6 C7 C2 . 0.9(9)
C3 C2 C7 C6 . 0.8(8)
S1 C2 C7 C6 . -174.7(4)
C21 S3 C10 C11 . -44.4(5)
Pd2 S3 C10 C11 . 62.0(4)
S3 C10 C11 C16 . 107.0(5)
S3 C10 C11 C12 . -79.0(6)
C16 C11 C12 C13 . -1.8(8)
C10 C11 C12 C13 . -175.8(5)
C11 C12 C13 C14 . 1.7(9)
C12 C13 C14 C15 . -0.5(9)
C13 C14 C15 C16 . -0.6(9)
C14 C15 C16 C11 . 0.5(8)
C12 C11 C16 C15 . 0.7(7)
C10 C11 C16 C15 . 174.8(5)
C10 S3 C21 C22 . 114.5(4)
Pd2 S3 C21 C22 . -0.1(4)
C10 S3 C21 C26 . -68.2(4)
Pd2 S3 C21 C26 . 177.3(4)
C26 C21 C22 C23 . 1.8(7)
S3 C21 C22 C23 . 179.2(3)
C26 C21 C22 N2 . -175.4(4)
S3 C21 C22 N2 . 2.0(6)
Pd2 N2 C22 C21 . -3.0(5)
Pd1 N2 C22 C21 . 118.0(4)
Pd2 N2 C22 C23 . 179.8(3)
Pd1 N2 C22 C23 . -59.2(5)
C21 C22 C23 C24 . -2.2(7)
N2 C22 C23 C24 . 175.0(4)
C22 C23 C24 C25 . 0.4(8)
C23 C24 C25 C26 . 1.7(8)
C24 C25 C26 C21 . -2.1(8)
C22 C21 C26 C25 . 0.3(7)
S3 C21 C26 C25 . -176.9(4)
C2S N1S C1S O1S . 2.8(10)
C3S N1S C1S O1S . 178.6(7)
